data_7014562
loop_
_publ_author_name
'Miyasaka, Hitoshi'
'Motokawa, Natsuko'
'Atsuumi, Ryo'
'Kamo, Hiromichi'
'Asai, Yuichiro'
'Yamashita, Masahiro'

_publ_section_title
;
 Tuning of the ionization potential of paddlewheel diruthenium(II, II)
 complexes with fluorine atoms on the benzoate ligands.
;
_journal_issue 3
_journal_name_full 'Dalton transactions (Cambridge, England : 2003)'
_journal_page_first 673
_journal_page_last 682
_journal_paper_doi 10.1039/c0dt00956c
_journal_volume 40
_journal_year 2011
_chemical_formula_moiety 'C36 H20 F16 O10 Ru2 '
_chemical_formula_sum 'C36 H20 F16 O10 Ru2'
_chemical_formula_weight 1118.66
_space_group_IT_number 14
_symmetry_cell_setting monoclinic
_symmetry_Int_Tables_number 14
_symmetry_space_group_name_Hall '-P 2ybc'
_symmetry_space_group_name_H-M 'P 1 21/c 1'
_cell_angle_alpha 90.0000
_cell_angle_beta 109.572(2)
_cell_angle_gamma 90.0000
_cell_formula_units_Z 2
_cell_length_a 8.8140(17)
_cell_length_b 16.926(3)
_cell_length_c 13.077(3)
_cell_measurement_reflns_used 5773
_cell_measurement_temperature 93.1
_cell_measurement_theta_max 27.5
_cell_measurement_theta_min 3.3
_cell_volume 1838.2(6)
_computing_cell_refinement CrystalClear
_computing_data_collection CrystalClear
_computing_data_reduction CrystalStructure
_computing_publication_material 'CrystalStructure 3.8'
_computing_structure_refinement SHELXL
_computing_structure_solution SIR92
_diffrn_ambient_temperature 93.1
_diffrn_detector_area_resol_mean 7.31
_diffrn_measured_fraction_theta_full 0.981
_diffrn_measured_fraction_theta_max 0.981
_diffrn_measurement_device_type 'Rigaku Saturn'
_diffrn_measurement_method \w
_diffrn_radiation_type 'Mo K\a'
_diffrn_radiation_wavelength 0.71070
_diffrn_reflns_av_R_equivalents 0.097
_diffrn_reflns_limit_h_max 8
_diffrn_reflns_limit_h_min -11
_diffrn_reflns_limit_k_max 20
_diffrn_reflns_limit_k_min -21
_diffrn_reflns_limit_l_max 16
_diffrn_reflns_limit_l_min -16
_diffrn_reflns_number 13200
_diffrn_reflns_theta_full 27.47
_diffrn_reflns_theta_max 27.47
_exptl_absorpt_coefficient_mu 0.964
_exptl_absorpt_correction_T_max 0.926
_exptl_absorpt_correction_T_min 0.521
_exptl_absorpt_correction_type multi-scan
_exptl_absorpt_process_details 'Jacobson, R. (1998) Private communication'
_exptl_crystal_colour brown
_exptl_crystal_density_diffrn 2.021
_exptl_crystal_density_method 'not measured'
_exptl_crystal_description block
_exptl_crystal_F_000 1096.00
_exptl_crystal_size_max 0.65
_exptl_crystal_size_mid 0.12
_exptl_crystal_size_min 0.08
_refine_diff_density_max 1.54
_refine_diff_density_min -1.53
_refine_ls_extinction_method none
_refine_ls_goodness_of_fit_ref 1.070
_refine_ls_hydrogen_treatment constr
_refine_ls_number_parameters 290
_refine_ls_number_reflns 4129
_refine_ls_R_factor_gt 0.0620
_refine_ls_shift/su_max 0.0010
_refine_ls_structure_factor_coef Fsqd
_refine_ls_weighting_details 'w = 1/[\s^2^(Fo^2^)+(0.1102P)^2^+0.0000P] where P=(Fo^2^+2Fc^2^)/3'
_refine_ls_weighting_scheme calc
_refine_ls_wR_factor_ref 0.1644
_reflns_number_gt 3470
_reflns_number_total 4129
_reflns_threshold_expression F^2^>2.0\s(F^2^)
_cod_data_source_file C0DT00956C.TXT
_cod_data_source_block Ru2-2356F4PhCO2
_cod_original_formula_sum 'C36 H20 F16 O10 Ru2 '
_cod_database_code 7014562

loop_
_symmetry_equiv_pos_site_id
_symmetry_equiv_pos_as_xyz
1 +X,+Y,+Z
2 -X,1/2+Y,1/2-Z
3 -X,-Y,-Z
4 +X,1/2-Y,1/2+Z

loop_
_atom_site_label
_atom_site_type_symbol
_atom_site_fract_x
_atom_site_fract_y
_atom_site_fract_z
_atom_site_U_iso_or_equiv
_atom_site_adp_type
_atom_site_occupancy
_atom_site_symmetry_multiplicity
_atom_site_calc_flag
_atom_site_refinement_flags
_atom_site_disorder_assembly
_atom_site_disorder_group
Ru(1) Ru 0.87212(3) 0.989483(18) 0.44332(2) 0.01016(15) Uani 1.00 1 d . . .
F(1) F 0.9497(2) 0.82626(13) 0.21071(18) 0.0181(5) Uani 1.00 1 d . . .
F(2) F 1.0680(3) 0.71972(14) 0.11132(19) 0.0210(5) Uani 1.00 1 d . . .
F(3) F 1.4760(2) 0.65639(15) 0.4399(2) 0.0241(5) Uani 1.00 1 d . . .
F(4) F 1.3576(2) 0.76312(14) 0.54362(19) 0.0207(5) Uani 1.00 1 d . . .
F(5) F 0.6843(2) 0.80994(15) 0.6293(2) 0.0234(5) Uani 1.00 1 d . . .
F(6) F 0.6245(2) 0.73948(15) 0.7934(2) 0.0251(5) Uani 1.00 1 d . . .
F(7) F 1.0318(3) 0.89012(16) 1.0424(2) 0.0258(5) Uani 1.00 1 d . . .
F(8) F 1.0896(3) 0.96391(15) 0.88280(19) 0.0208(5) Uani 1.00 1 d . . .
O(1) O 0.9461(3) 0.88332(15) 0.3970(2) 0.0136(5) Uani 1.00 1 d . . .
O(2) O 1.2009(3) 0.90618(15) 0.5055(2) 0.0141(5) Uani 1.00 1 d . . .
O(3) O 0.8135(3) 0.93518(16) 0.5664(2) 0.0142(5) Uani 1.00 1 d . . .
O(4) O 1.0667(3) 0.95583(15) 0.6780(2) 0.0130(5) Uani 1.00 1 d . . .
O(5) O 0.6184(3) 0.97887(19) 0.3174(2) 0.0207(6) Uani 1.00 1 d . . .
C(1) C 1.0946(4) 0.8678(2) 0.4332(2) 0.0121(7) Uani 1.00 1 d . . .
C(2) C 1.1521(4) 0.8007(2) 0.3806(3) 0.0134(7) Uani 1.00 1 d . . .
C(3) C 1.0805(4) 0.7864(2) 0.2703(3) 0.0137(7) Uani 1.00 1 d . . .
C(4) C 1.1443(4) 0.7312(2) 0.2176(3) 0.0147(7) Uani 1.00 1 d . . .
C(5) C 1.2784(4) 0.6865(2) 0.2726(3) 0.0161(7) Uani 1.00 1 d . . .
C(6) C 1.3468(4) 0.6997(2) 0.3825(3) 0.0176(7) Uani 1.00 1 d . . .
C(7) C 1.2868(4) 0.7549(2) 0.4368(3) 0.0156(7) Uani 1.00 1 d . . .
C(8) C 0.9246(4) 0.9310(2) 0.6571(3) 0.0122(7) Uani 1.00 1 d . . .
C(9) C 0.8864(4) 0.8914(2) 0.7487(3) 0.0136(7) Uani 1.00 1 d . . .
C(10) C 0.7674(4) 0.8333(2) 0.7299(3) 0.0168(7) Uani 1.00 1 d . . .
C(11) C 0.7386(4) 0.7957(2) 0.8163(3) 0.0190(8) Uani 1.00 1 d . . .
C(12) C 0.8246(5) 0.8138(2) 0.9220(3) 0.0182(8) Uani 1.00 1 d . . .
C(13) C 0.9427(5) 0.8708(2) 0.9409(3) 0.0173(7) Uani 1.00 1 d . . .
C(14) C 0.9728(4) 0.9090(2) 0.8566(3) 0.0157(7) Uani 1.00 1 d . . .
C(15) C 0.5893(4) 0.9589(2) 0.2051(3) 0.0196(8) Uani 1.00 1 d . . .
C(16) C 0.4073(5) 0.9623(3) 0.1548(3) 0.0264(9) Uani 1.00 1 d . . .
C(17) C 0.3544(4) 0.9272(2) 0.2449(3) 0.0226(8) Uani 1.00 1 d . . .
C(18) C 0.4775(5) 0.9601(3) 0.3469(3) 0.0255(9) Uani 1.00 1 d . . .
H(1) H 1.3213 0.6485 0.2362 0.019 Uiso 1.00 1 c R . .
H(2) H 0.8036 0.7879 0.9803 0.022 Uiso 1.00 1 c R . .
H(3) H 0.6301 0.9053 0.1983 0.023 Uiso 1.00 1 c R . .
H(4) H 0.6411 0.9975 0.1704 0.023 Uiso 1.00 1 c R . .
H(5) H 0.3684 0.9301 0.0877 0.032 Uiso 1.00 1 c R . .
H(6) H 0.3688 1.0173 0.1381 0.032 Uiso 1.00 1 c R . .
H(7) H 0.2442 0.9445 0.2382 0.027 Uiso 1.00 1 c R . .
H(8) H 0.3579 0.8687 0.2440 0.027 Uiso 1.00 1 c R . .
H(9) H 0.4356 1.0081 0.3715 0.031 Uiso 1.00 1 c R . .
H(10) H 0.5046 0.9204 0.4059 0.031 Uiso 1.00 1 c R . .

loop_
_atom_site_aniso_label
_atom_site_aniso_U_11
_atom_site_aniso_U_22
_atom_site_aniso_U_33
_atom_site_aniso_U_12
_atom_site_aniso_U_13
_atom_site_aniso_U_23
Ru(1) 0.0114(2) 0.0086(2) 0.0105(2) -0.00066(9) 0.00373(16) -0.00042(9)
F(1) 0.0241(12) 0.0156(11) 0.0145(11) 0.0053(9) 0.0063(9) 0.0007(9)
F(2) 0.0284(13) 0.0196(12) 0.0148(11) 0.0039(10) 0.0072(10) -0.0053(9)
F(3) 0.0189(12) 0.0214(12) 0.0304(13) 0.0087(10) 0.0060(10) 0.0003(10)
F(4) 0.0199(12) 0.0201(12) 0.0181(11) 0.0045(9) 0.0013(9) -0.0015(9)
F(5) 0.0216(12) 0.0265(14) 0.0187(12) -0.0118(10) 0.0023(10) 0.0000(9)
F(6) 0.0235(13) 0.0225(13) 0.0297(14) -0.0097(10) 0.0094(11) 0.0052(10)
F(7) 0.0335(14) 0.0297(14) 0.0146(12) -0.0068(11) 0.0087(10) 0.0013(10)
F(8) 0.0270(13) 0.0182(12) 0.0170(11) -0.0111(10) 0.0073(10) -0.0040(9)
O(1) 0.0164(13) 0.0101(12) 0.0146(12) 0.0011(10) 0.0056(10) 0.0002(10)
O(2) 0.0162(13) 0.0111(13) 0.0137(12) -0.0014(10) 0.0034(10) -0.0007(9)
O(3) 0.0152(13) 0.0138(13) 0.0137(12) -0.0024(10) 0.0051(10) 0.0007(10)
O(4) 0.0164(13) 0.0116(13) 0.0125(12) -0.0024(10) 0.0069(10) 0.0017(10)
O(5) 0.0151(15) 0.0319(17) 0.0150(15) -0.0027(12) 0.0050(12) -0.0012(12)
C(1) 0.0183(17) 0.0074(16) 0.0114(16) 0.0000(13) 0.0059(14) 0.0018(12)
C(2) 0.0167(17) 0.0085(16) 0.0162(18) -0.0013(13) 0.0069(14) -0.0011(14)
C(3) 0.0182(17) 0.0088(17) 0.0146(17) 0.0025(13) 0.0061(14) 0.0020(13)
C(4) 0.0190(19) 0.0102(17) 0.0164(17) -0.0024(14) 0.0079(15) -0.0012(14)
C(5) 0.0163(17) 0.0128(18) 0.023(2) -0.0012(14) 0.0111(15) -0.0031(14)
C(6) 0.0129(17) 0.0132(18) 0.027(2) -0.0002(14) 0.0075(15) -0.0009(16)
C(7) 0.0192(18) 0.0114(17) 0.0166(18) 0.0009(14) 0.0064(15) 0.0008(14)
C(8) 0.0135(16) 0.0072(16) 0.0157(17) 0.0006(13) 0.0045(14) -0.0005(13)
C(9) 0.0164(17) 0.0100(16) 0.0145(17) -0.0005(14) 0.0055(14) 0.0024(13)
C(10) 0.0170(17) 0.0150(19) 0.0185(18) -0.0006(15) 0.0060(15) 0.0005(15)
C(11) 0.0147(18) 0.0167(19) 0.027(2) -0.0010(15) 0.0083(16) 0.0037(16)
C(12) 0.0214(19) 0.018(2) 0.0178(19) 0.0041(16) 0.0097(16) 0.0059(15)
C(13) 0.0201(19) 0.017(2) 0.0152(18) 0.0007(15) 0.0064(15) -0.0002(14)
C(14) 0.0166(18) 0.0095(17) 0.0213(19) 0.0004(14) 0.0069(15) 0.0002(14)
C(15) 0.0186(19) 0.027(2) 0.0131(18) -0.0029(16) 0.0050(15) -0.0044(16)
C(16) 0.024(2) 0.032(2) 0.020(2) -0.0065(19) 0.0022(18) -0.0010(18)
C(17) 0.0162(19) 0.023(2) 0.029(2) -0.0029(16) 0.0076(17) -0.0020(17)
C(18) 0.0142(19) 0.040(2) 0.023(2) -0.0044(18) 0.0070(17) -0.0014(19)

loop_
_atom_type_symbol
_atom_type_description
_atom_type_scat_dispersion_real
_atom_type_scat_dispersion_imag
_atom_type_scat_source
C C 0.003 0.002
;
International Tables for Crystallography
(1992, Vol. C, Tables 4.2.6.8 and 6.1.1.4)
;
H H 0.000 0.000
;
International Tables for Crystallography
(1992, Vol. C, Table 6.1.1.4)
;
O O 0.011 0.006
;
International Tables for Crystallography
(1992, Vol. C, Tables 4.2.6.8 and 6.1.1.4)
;
F F 0.017 0.010
;
International Tables for Crystallography
(1992, Vol. C, Tables 4.2.6.8 and 6.1.1.4)
;
Ru Ru -1.259 0.836
;
International Tables for Crystallography
(1992, Vol. C, Tables 4.2.6.8 and 6.1.1.4)
;

loop_
_geom_angle_atom_site_label_1
_geom_angle_atom_site_label_2
_geom_angle_atom_site_label_3
_geom_angle
_geom_angle_publ_flag
_geom_angle_site_symmetry_1
_geom_angle_site_symmetry_2
_geom_angle_site_symmetry_3
Ru(1) Ru(1) O(1) 89.19(6) yes 3_776 . .
Ru(1) Ru(1) O(2) 90.19(6) yes 3_776 . 3_776
Ru(1) Ru(1) O(3) 90.80(6) yes 3_776 . .
Ru(1) Ru(1) O(4) 88.48(6) yes 3_776 . 3_776
Ru(1) Ru(1) O(5) 173.87(8) yes 3_776 . .
O(1) Ru(1) O(2) 178.08(10) yes . . 3_776
O(1) Ru(1) O(3) 91.57(11) yes . . .
O(1) Ru(1) O(4) 88.59(11) yes . . 3_776
O(1) Ru(1) O(5) 92.81(10) yes . . .
O(2) Ru(1) O(3) 86.63(11) yes 3_776 . .
O(2) Ru(1) O(4) 93.21(11) yes 3_776 . 3_776
O(2) Ru(1) O(5) 87.99(10) yes 3_776 . .
O(3) Ru(1) O(4) 179.26(9) yes . . 3_776
O(3) Ru(1) O(5) 94.94(11) yes . . .
O(4) Ru(1) O(5) 85.78(11) yes 3_776 . .
Ru(1) O(1) C(1) 117.4(2) yes . . .
Ru(1) O(2) C(1) 116.6(2) yes 3_776 . .
Ru(1) O(3) C(8) 116.1(2) yes . . .
Ru(1) O(4) C(8) 118.7(2) yes 3_776 . .
Ru(1) O(5) C(15) 123.1(2) yes . . .
Ru(1) O(5) C(18) 122.7(2) yes . . .
C(15) O(5) C(18) 110.0(3) yes . . .
O(1) C(1) O(2) 126.1(3) yes . . .
O(1) C(1) C(2) 116.9(2) yes . . .
O(2) C(1) C(2) 116.9(3) yes . . .
C(1) C(2) C(3) 120.2(3) yes . . .
C(1) C(2) C(7) 122.4(3) yes . . .
C(3) C(2) C(7) 117.2(3) yes . . .
F(1) C(3) C(2) 121.3(3) yes . . .
F(1) C(3) C(4) 117.7(3) yes . . .
C(2) C(3) C(4) 121.0(3) yes . . .
F(2) C(4) C(3) 117.8(3) yes . . .
F(2) C(4) C(5) 120.3(3) yes . . .
C(3) C(4) C(5) 121.9(3) yes . . .
C(4) C(5) C(6) 116.8(3) yes . . .
F(3) C(6) C(5) 118.9(3) yes . . .
F(3) C(6) C(7) 118.6(3) yes . . .
C(5) C(6) C(7) 122.5(3) yes . . .
F(4) C(7) C(2) 120.5(3) yes . . .
F(4) C(7) C(6) 119.0(3) yes . . .
C(2) C(7) C(6) 120.5(3) yes . . .
O(3) C(8) O(4) 125.9(3) yes . . .
O(3) C(8) C(9) 117.6(3) yes . . .
O(4) C(8) C(9) 116.5(2) yes . . .
C(8) C(9) C(10) 121.9(3) yes . . .
C(8) C(9) C(14) 121.2(3) yes . . .
C(10) C(9) C(14) 116.9(3) yes . . .
F(5) C(10) C(9) 120.9(3) yes . . .
F(5) C(10) C(11) 118.4(3) yes . . .
C(9) C(10) C(11) 120.6(3) yes . . .
F(6) C(11) C(10) 118.0(3) yes . . .
F(6) C(11) C(12) 120.2(4) yes . . .
C(10) C(11) C(12) 121.8(3) yes . . .
C(11) C(12) C(13) 117.8(4) yes . . .
F(7) C(13) C(12) 120.4(3) yes . . .
F(7) C(13) C(14) 118.2(3) yes . . .
C(12) C(13) C(14) 121.4(3) yes . . .
F(8) C(14) C(9) 121.3(3) yes . . .
F(8) C(14) C(13) 117.2(3) yes . . .
C(9) C(14) C(13) 121.5(3) yes . . .
O(5) C(15) C(16) 103.5(3) yes . . .
C(15) C(16) C(17) 101.7(3) yes . . .
C(16) C(17) C(18) 102.9(3) yes . . .
O(5) C(18) C(17) 105.7(3) yes . . .
C(4) C(5) H(1) 121.6 no . . .
C(6) C(5) H(1) 121.6 no . . .
C(11) C(12) H(2) 121.1 no . . .
C(13) C(12) H(2) 121.1 no . . .
O(5) C(15) H(3) 111.1 no . . .
O(5) C(15) H(4) 111.1 no . . .
C(16) C(15) H(3) 111.1 no . . .
C(16) C(15) H(4) 111.1 no . . .
H(3) C(15) H(4) 109.0 no . . .
C(15) C(16) H(5) 111.4 no . . .
C(15) C(16) H(6) 111.4 no . . .
C(17) C(16) H(5) 111.4 no . . .
C(17) C(16) H(6) 111.4 no . . .
H(5) C(16) H(6) 109.3 no . . .
C(16) C(17) H(7) 111.2 no . . .
C(16) C(17) H(8) 111.2 no . . .
C(18) C(17) H(7) 111.2 no . . .
C(18) C(17) H(8) 111.2 no . . .
H(7) C(17) H(8) 109.1 no . . .
O(5) C(18) H(9) 110.6 no . . .
O(5) C(18) H(10) 110.6 no . . .
C(17) C(18) H(9) 110.6 no . . .
C(17) C(18) H(10) 110.6 no . . .
H(9) C(18) H(10) 108.7 no . . .

loop_
_geom_bond_atom_site_label_1
_geom_bond_atom_site_label_2
_geom_bond_distance
_geom_bond_publ_flag
_geom_bond_site_symmetry_1
_geom_bond_site_symmetry_2
Ru(1) Ru(1) 2.2731(3) yes . 3_776
Ru(1) O(1) 2.070(2) yes . .
Ru(1) O(2) 2.067(2) yes . 3_776
Ru(1) O(3) 2.064(3) yes . .
Ru(1) O(4) 2.059(3) yes . 3_776
Ru(1) O(5) 2.298(2) yes . .
F(1) C(3) 1.338(4) yes . .
F(2) C(4) 1.340(4) yes . .
F(3) C(6) 1.351(4) yes . .
F(4) C(7) 1.333(4) yes . .
F(5) C(10) 1.334(4) yes . .
F(6) C(11) 1.343(4) yes . .
F(7) C(13) 1.337(4) yes . .
F(8) C(14) 1.343(4) yes . .
O(1) C(1) 1.261(4) yes . .
O(2) C(1) 1.265(4) yes . .
O(3) C(8) 1.262(3) yes . .
O(4) C(8) 1.262(4) yes . .
O(5) C(15) 1.444(5) yes . .
O(5) C(18) 1.453(6) yes . .
C(1) C(2) 1.501(5) yes . .
C(2) C(3) 1.389(5) yes . .
C(2) C(7) 1.403(5) yes . .
C(3) C(4) 1.387(6) yes . .
C(4) C(5) 1.385(5) yes . .
C(5) C(6) 1.379(5) yes . .
C(6) C(7) 1.380(6) yes . .
C(8) C(9) 1.506(6) yes . .
C(9) C(10) 1.398(5) yes . .
C(9) C(14) 1.393(5) yes . .
C(10) C(11) 1.391(6) yes . .
C(11) C(12) 1.370(5) yes . .
C(12) C(13) 1.380(5) yes . .
C(13) C(14) 1.379(6) yes . .
C(15) C(16) 1.517(5) yes . .
C(16) C(17) 1.525(7) yes . .
C(17) C(18) 1.516(5) yes . .
C(5) H(1) 0.950 no . .
C(12) H(2) 0.950 no . .
C(15) H(3) 0.990 no . .
C(15) H(4) 0.990 no . .
C(16) H(5) 0.990 no . .
C(16) H(6) 0.990 no . .
C(17) H(7) 0.990 no . .
C(17) H(8) 0.990 no . .
C(18) H(9) 0.990 no . .
C(18) H(10) 0.990 no . .

loop_
_geom_contact_atom_site_label_1
_geom_contact_atom_site_label_2
_geom_contact_distance
_geom_contact_publ_flag
_geom_contact_site_symmetry_1
_geom_contact_site_symmetry_2
F(1) F(5) 3.201(3) ? . 4_564
F(1) F(6) 3.563(3) ? . 4_564
F(1) F(7) 2.757(3) ? . 1_554
F(1) C(10) 3.196(4) ? . 4_564
F(1) C(11) 3.369(5) ? . 4_564
F(1) C(12) 3.567(4) ? . 1_554
F(1) C(13) 3.588(5) ? . 1_554
F(2) F(4) 2.983(4) ? . 4_564
F(2) F(5) 3.504(3) ? . 4_564
F(2) F(7) 3.007(3) ? . 1_554
F(2) O(1) 3.167(3) ? . 4_564
F(2) O(2) 2.986(3) ? . 4_564
F(2) O(3) 3.372(3) ? . 4_564
F(2) O(4) 3.098(3) ? . 4_564
F(2) C(1) 2.836(4) ? . 4_564
F(2) C(2) 3.356(5) ? . 4_564
F(2) C(7) 3.474(5) ? . 4_564
F(2) C(8) 2.995(4) ? . 4_564
F(2) C(9) 3.355(5) ? . 4_564
F(2) C(12) 3.115(4) ? . 1_554
F(2) C(13) 3.328(4) ? . 1_554
F(3) F(6) 3.189(4) ? . 4_664
F(3) C(11) 3.336(5) ? . 4_664
F(3) C(12) 3.199(5) ? . 4_664
F(4) F(2) 2.983(4) ? . 4_565
F(4) F(5) 2.831(3) ? . 1_655
F(4) F(6) 3.349(3) ? . 1_655
F(4) C(4) 3.404(5) ? . 4_565
F(4) C(5) 3.402(5) ? . 4_565
F(5) F(1) 3.201(3) ? . 4_565
F(5) F(2) 3.504(3) ? . 4_565
F(5) F(4) 2.831(3) ? . 1_455
F(6) F(1) 3.563(3) ? . 4_565
F(6) F(3) 3.189(4) ? . 4_465
F(6) F(4) 3.349(3) ? . 1_455
F(6) O(1) 3.409(3) ? . 4_565
F(6) C(5) 3.224(4) ? . 4_465
F(6) C(6) 3.212(5) ? . 4_465
F(6) C(15) 3.530(5) ? . 4_565
F(7) F(1) 2.757(3) ? . 1_556
F(7) F(2) 3.007(3) ? . 1_556
F(7) F(8) 2.984(3) ? . 3_777
F(7) C(3) 3.360(4) ? . 1_556
F(7) C(4) 3.456(4) ? . 1_556
F(7) C(16) 3.369(5) ? . 1_656
F(7) C(17) 3.232(4) ? . 1_656
F(8) F(7) 2.984(3) ? . 3_777
F(8) C(5) 3.597(5) ? . 4_565
F(8) C(6) 3.581(4) ? . 4_565
O(1) F(2) 3.167(3) ? . 4_565
O(1) F(6) 3.409(3) ? . 4_564
O(1) C(11) 3.515(4) ? . 4_564
O(1) C(12) 3.552(4) ? . 4_564
O(2) F(2) 2.986(3) ? . 4_565
O(3) F(2) 3.372(3) ? . 4_565
O(3) C(18) 3.599(6) ? . 3_676
O(4) F(2) 3.098(3) ? . 4_565
O(4) C(4) 3.243(4) ? . 4_565
O(4) C(5) 3.044(4) ? . 4_565
C(1) F(2) 2.836(4) ? . 4_565
C(2) F(2) 3.356(5) ? . 4_565
C(3) F(7) 3.360(4) ? . 1_554
C(3) C(9) 3.427(5) ? . 4_564
C(3) C(10) 3.321(5) ? . 4_564
C(3) C(11) 3.549(6) ? . 4_564
C(3) C(17) 3.486(6) ? . 1_655
C(4) F(4) 3.404(5) ? . 4_564
C(4) F(7) 3.456(4) ? . 1_554
C(4) O(4) 3.243(4) ? . 4_564
C(4) C(8) 3.299(5) ? . 4_564
C(4) C(9) 3.203(5) ? . 4_564
C(4) C(10) 3.552(6) ? . 4_564
C(5) F(4) 3.402(5) ? . 4_564
C(5) F(6) 3.224(4) ? . 4_664
C(5) F(8) 3.597(5) ? . 4_564
C(5) O(4) 3.044(4) ? . 4_564
C(5) C(8) 3.578(5) ? . 4_564
C(6) F(6) 3.212(5) ? . 4_664
C(6) F(8) 3.581(4) ? . 4_564
C(7) F(2) 3.474(5) ? . 4_565
C(8) F(2) 2.995(4) ? . 4_565
C(8) C(4) 3.299(5) ? . 4_565
C(8) C(5) 3.578(5) ? . 4_565
C(9) F(2) 3.355(5) ? . 4_565
C(9) C(3) 3.427(5) ? . 4_565
C(9) C(4) 3.203(5) ? . 4_565
C(10) F(1) 3.196(4) ? . 4_565
C(10) C(3) 3.321(5) ? . 4_565
C(10) C(4) 3.552(6) ? . 4_565
C(11) F(1) 3.369(5) ? . 4_565
C(11) F(3) 3.336(5) ? . 4_465
C(11) O(1) 3.515(4) ? . 4_565
C(11) C(3) 3.549(6) ? . 4_565
C(12) F(1) 3.567(4) ? . 1_556
C(12) F(2) 3.115(4) ? . 1_556
C(12) F(3) 3.199(5) ? . 4_465
C(12) O(1) 3.552(4) ? . 4_565
C(13) F(1) 3.588(5) ? . 1_556
C(13) F(2) 3.328(4) ? . 1_556
C(15) F(6) 3.530(5) ? . 4_564
C(16) F(7) 3.369(5) ? . 1_454
C(17) F(7) 3.232(4) ? . 1_454
C(17) C(3) 3.486(6) ? . 1_455
C(18) O(3) 3.599(6) ? . 3_676
F(1) H(2) 2.925 ? . 1_554
F(1) H(7) 3.201 ? . 1_655
F(1) H(8) 3.550 ? . 1_655
F(2) H(2) 2.649 ? . 1_554
F(2) H(8) 3.596 ? . 1_655
F(3) H(2) 2.913 ? . 4_664
F(3) H(3) 3.359 ? . 4_665
F(3) H(4) 3.063 ? . 2_745
F(3) H(5) 2.831 ? . 4_665
F(3) H(6) 3.064 ? . 2_745
F(4) H(1) 3.037 ? . 4_565
F(4) H(5) 3.317 ? . 4_665
F(4) H(8) 3.441 ? . 4_665
F(5) H(2) 3.003 ? . 4_564
F(5) H(9) 3.255 ? . 3_676
F(6) H(1) 3.156 ? . 4_465
F(6) H(3) 2.756 ? . 4_565
F(6) H(8) 2.877 ? . 4_565
F(6) H(10) 3.414 ? . 4_565
F(7) H(5) 2.904 ? . 1_656
F(7) H(6) 3.540 ? . 1_656
F(7) H(7) 2.774 ? . 1_656
F(7) H(8) 3.204 ? . 1_656
F(8) H(5) 3.023 ? . 1_656
F(8) H(6) 3.538 ? . 1_656
F(8) H(7) 3.232 ? . 3_676
O(1) H(2) 3.475 ? . 4_564
O(2) H(1) 2.990 ? . 4_565
O(2) H(9) 3.571 ? . 1_655
O(2) H(10) 3.354 ? . 1_655
O(3) H(7) 3.436 ? . 3_676
O(3) H(9) 2.756 ? . 3_676
O(4) H(1) 2.755 ? . 4_565
O(5) H(1) 3.044 ? . 2_755
C(1) H(7) 3.490 ? . 1_655
C(2) H(7) 3.327 ? . 1_655
C(2) H(8) 3.160 ? . 1_655
C(3) H(7) 3.134 ? . 1_655
C(3) H(8) 2.932 ? . 1_655
C(4) H(8) 2.941 ? . 1_655
C(5) H(4) 3.308 ? . 2_745
C(5) H(8) 3.213 ? . 1_655
C(6) H(4) 3.502 ? . 2_745
C(6) H(5) 3.425 ? . 4_665
C(6) H(8) 3.404 ? . 1_655
C(7) H(8) 3.394 ? . 1_655
C(7) H(10) 3.496 ? . 1_655
C(8) H(1) 3.561 ? . 4_565
C(8) H(7) 3.146 ? . 3_676
C(8) H(9) 3.238 ? . 3_676
C(9) H(6) 3.445 ? . 3_676
C(9) H(7) 3.034 ? . 3_676
C(9) H(9) 3.229 ? . 3_676
C(10) H(6) 3.493 ? . 3_676
C(10) H(9) 3.252 ? . 3_676
C(11) H(1) 3.596 ? . 4_465
C(11) H(6) 3.413 ? . 3_676
C(12) H(6) 3.287 ? . 3_676
C(13) H(6) 3.209 ? . 3_676
C(14) H(6) 3.282 ? . 3_676
C(14) H(7) 3.124 ? . 3_676
C(15) H(1) 3.332 ? . 2_755
C(18) H(9) 3.543 ? . 3_676
H(1) F(4) 3.037 ? . 4_564
H(1) F(6) 3.156 ? . 4_664
H(1) O(2) 2.990 ? . 4_564
H(1) O(4) 2.755 ? . 4_564
H(1) O(5) 3.044 ? . 2_745
H(1) C(8) 3.561 ? . 4_564
H(1) C(11) 3.596 ? . 4_664
H(1) C(15) 3.332 ? . 2_745
H(1) H(4) 2.804 ? . 2_745
H(1) H(6) 3.476 ? . 2_745
H(2) F(1) 2.925 ? . 1_556
H(2) F(2) 2.649 ? . 1_556
H(2) F(3) 2.913 ? . 4_465
H(2) F(5) 3.003 ? . 4_565
H(2) O(1) 3.475 ? . 4_565
H(3) F(3) 3.359 ? . 4_464
H(3) F(6) 2.756 ? . 4_564
H(4) F(3) 3.063 ? . 2_755
H(4) C(5) 3.308 ? . 2_755
H(4) C(6) 3.502 ? . 2_755
H(4) H(1) 2.804 ? . 2_755
H(4) H(5) 3.566 ? . 3_675
H(5) F(3) 2.831 ? . 4_464
H(5) F(4) 3.317 ? . 4_464
H(5) F(7) 2.904 ? . 1_454
H(5) F(8) 3.023 ? . 1_454
H(5) C(6) 3.425 ? . 4_464
H(5) H(4) 3.566 ? . 3_675
H(6) F(3) 3.064 ? . 2_755
H(6) F(7) 3.540 ? . 1_454
H(6) F(8) 3.538 ? . 1_454
H(6) C(9) 3.445 ? . 3_676
H(6) C(10) 3.493 ? . 3_676
H(6) C(11) 3.413 ? . 3_676
H(6) C(12) 3.287 ? . 3_676
H(6) C(13) 3.209 ? . 3_676
H(6) C(14) 3.282 ? . 3_676
H(6) H(1) 3.476 ? . 2_755
H(7) F(1) 3.201 ? . 1_455
H(7) F(7) 2.774 ? . 1_454
H(7) F(8) 3.232 ? . 3_676
H(7) O(3) 3.436 ? . 3_676
H(7) C(1) 3.490 ? . 1_455
H(7) C(2) 3.327 ? . 1_455
H(7) C(3) 3.134 ? . 1_455
H(7) C(8) 3.146 ? . 3_676
H(7) C(9) 3.034 ? . 3_676
H(7) C(14) 3.124 ? . 3_676
H(8) F(1) 3.550 ? . 1_455
H(8) F(2) 3.596 ? . 1_455
H(8) F(4) 3.441 ? . 4_464
H(8) F(6) 2.877 ? . 4_564
H(8) F(7) 3.204 ? . 1_454
H(8) C(2) 3.160 ? . 1_455
H(8) C(3) 2.932 ? . 1_455
H(8) C(4) 2.941 ? . 1_455
H(8) C(5) 3.213 ? . 1_455
H(8) C(6) 3.404 ? . 1_455
H(8) C(7) 3.394 ? . 1_455
H(9) F(5) 3.255 ? . 3_676
H(9) O(2) 3.571 ? . 1_455
H(9) O(3) 2.756 ? . 3_676
H(9) C(8) 3.238 ? . 3_676
H(9) C(9) 3.229 ? . 3_676
H(9) C(10) 3.252 ? . 3_676
H(9) C(18) 3.543 ? . 3_676
H(9) H(9) 3.179 ? . 3_676
H(9) H(10) 3.031 ? . 3_676
H(10) F(6) 3.414 ? . 4_564
H(10) O(2) 3.354 ? . 1_455
H(10) C(7) 3.496 ? . 1_455
H(10) H(9) 3.031 ? . 3_676
